data_7115077
loop_
_publ_author_name
'Razavet, Mathieu'
'Davies, Sian C.'
'Hughes, David L.'
'Pickett, Christopher J.'

_publ_section_title
;
 {2Fe3S} clusters related to the di-iron sub-site of the H-centre of
 all-iron hydrogenases
;
_journal_issue 9
_journal_name_full 'Chemical Communications'
_journal_page_first 847
_journal_paper_doi 10.1039/b102244j
_journal_year 2001
_chemical_formula_moiety 'C11 H12 Fe2 O5 S3'
_chemical_formula_structural '[Fe2 (CO)5 {MeSCH2C(Me)(CH2S)2}]'
_chemical_formula_sum 'C11 H12 Fe2 O5 S3'
_chemical_formula_weight 432.09
_chemical_name_systematic
; 
? 
;
_space_group_IT_number 14
_symmetry_cell_setting monoclinic
_symmetry_space_group_name_Hall '-P 2yn'
_symmetry_space_group_name_H-M 'P 1 21/n 1'
_atom_sites_solution_hydrogens geom
_atom_sites_solution_primary direct
_atom_sites_solution_secondary difmap
_audit_creation_method SHELXL
_cell_angle_alpha 90.00
_cell_angle_beta 105.267(8)
_cell_angle_gamma 90.00
_cell_formula_units_Z 8
_cell_length_a 18.467(2)
_cell_length_b 10.9622(12)
_cell_length_c 16.905(2)
_cell_measurement_reflns_used 25
_cell_measurement_temperature 293(2)
_cell_measurement_theta_max 11
_cell_measurement_theta_min 10
_cell_volume 3301.5(7)
_computing_cell_refinement 'CAD4/EXPRESS (Enraf-Nonius, 1992)'
_computing_data_collection 'CAD4/EXPRESS (Enraf-Nonius, 1992)'
_computing_data_reduction 'CAD4 (Hursthouse, 1976)'
_computing_molecular_graphics 'ORTEP (Johnson, 1971)'
_computing_publication_material 'SHELXL-93 (Sheldrick, 1993)'
_computing_structure_refinement 'SHELXL-93 (Sheldrick, 1993)'
_computing_structure_solution 'SHELXS-86 (Sheldrick, 1990)'
_diffrn_ambient_temperature 293(2)
_diffrn_measurement_device 'Enraf-Nonius CAD4 diffractometer'
_diffrn_measurement_method 'scintillation counter; \w/\q scans'
_diffrn_radiation_monochromator graphite
_diffrn_radiation_source 'fine-focus sealed tube'
_diffrn_radiation_type Mo-K\a
_diffrn_radiation_wavelength 0.71069
_diffrn_reflns_av_R_equivalents 0.021
_diffrn_reflns_av_sigmaI/netI 0.0481
_diffrn_reflns_limit_h_max 18
_diffrn_reflns_limit_h_min -18
_diffrn_reflns_limit_k_max 11
_diffrn_reflns_limit_k_min 0
_diffrn_reflns_limit_l_max 17
_diffrn_reflns_limit_l_min 0
_diffrn_reflns_number 33678
_diffrn_reflns_theta_max 21.0
_diffrn_reflns_theta_min 1.90
_diffrn_standards_decay_% 5.3
_diffrn_standards_interval_time '10000 s'
_diffrn_standards_number 3
_exptl_absorpt_coefficient_mu 2.150
_exptl_absorpt_correction_T_max 0.997
_exptl_absorpt_correction_T_min 0.976
_exptl_absorpt_correction_type 'semi-empirical psi-scans'
_exptl_crystal_colour 'deep red'
_exptl_crystal_density_diffrn 1.739
_exptl_crystal_description 'diamond-shaped plates'
_exptl_crystal_F_000 1744
_exptl_crystal_size_max 0.29
_exptl_crystal_size_mid 0.17
_exptl_crystal_size_min 0.14
_refine_diff_density_max 0.242
_refine_diff_density_min -0.221
_refine_diff_density_rms 0.057
_refine_ls_extinction_method none
_refine_ls_goodness_of_fit_all 1.048
_refine_ls_goodness_of_fit_obs 1.101
_refine_ls_hydrogen_treatment constr
_refine_ls_matrix_type full
_refine_ls_number_parameters 392
_refine_ls_number_reflns 3528
_refine_ls_number_restraints 0
_refine_ls_restrained_S_all 1.048
_refine_ls_restrained_S_obs 1.101
_refine_ls_R_factor_all 0.0459
_refine_ls_R_factor_obs 0.0282
_refine_ls_shift/esd_max 0.001
_refine_ls_shift/esd_mean 0.000
_refine_ls_structure_factor_coef Fsqd
_refine_ls_weighting_details w=1/[\s^2^(Fo^2^)]
_refine_ls_weighting_scheme calc
_refine_ls_wR_factor_all 0.0614
_refine_ls_wR_factor_obs 0.0544
_reflns_number_observed 2614
_reflns_number_total 3528
_reflns_observed_criterion I>2sigma(I)
_cod_data_source_file b102244j1.txt
_cod_data_source_block math2b
_cod_depositor_comments
;
The following automatic conversions were performed:

'_refine_ls_weighting_scheme' value 'calc w=1/[\s^2^(Fo^2^)]' was
changed to 'calc'. New tag '_refine_ls_weighting_details' was
created. The value of the new tag was set to 'w=1/[\s^2^(Fo^2^)]'.

Automatic conversion script
Id: cif_fix_values 3143 2015-03-26 13:38:13Z robertas 
;
_cod_original_cell_volume 3301.6(6)
_cod_original_sg_symbol_H-M P21/n
_cod_database_code 7115077

loop_
_symmetry_equiv_pos_as_xyz
'x, y, z'
'x+1/2, -y+1/2, z+1/2'
'-x, -y, -z'
'-x-1/2, y-1/2, -z-1/2'

loop_
_atom_site_aniso_label
_atom_site_aniso_U_11
_atom_site_aniso_U_22
_atom_site_aniso_U_33
_atom_site_aniso_U_23
_atom_site_aniso_U_13
_atom_site_aniso_U_12
Fe11 0.0462(4) 0.0364(4) 0.0486(4) -0.0045(3) 0.0092(3) -0.0019(3)
Fe12 0.0442(4) 0.0456(4) 0.0426(4) -0.0028(3) 0.0107(3) 0.0061(3)
S11 0.0468(7) 0.0434(7) 0.0443(7) -0.0011(6) 0.0085(6) 0.0050(6)
S12 0.0513(7) 0.0401(7) 0.0418(7) -0.0001(6) 0.0053(6) -0.0028(6)
S13 0.0537(8) 0.0576(8) 0.0630(8) 0.0031(7) 0.0243(7) -0.0013(6)
C131 0.048(3) 0.079(4) 0.132(5) 0.000(4) 0.013(3) -0.001(3)
C11 0.055(3) 0.040(3) 0.061(3) 0.003(2) 0.019(3) 0.005(2)
C12 0.056(3) 0.042(3) 0.046(3) -0.010(2) 0.014(2) -0.009(2)
C13 0.059(3) 0.041(3) 0.072(3) 0.001(3) 0.020(3) -0.007(2)
C1 0.053(3) 0.037(3) 0.055(3) -0.004(2) 0.021(3) -0.002(2)
C14 0.077(4) 0.046(3) 0.085(4) -0.021(3) 0.035(3) -0.007(3)
C113 0.054(3) 0.047(3) 0.053(3) -0.007(2) 0.008(3) -0.006(3)
O113 0.077(3) 0.098(3) 0.090(3) -0.022(2) 0.038(2) 0.000(2)
C114 0.060(3) 0.038(3) 0.078(4) -0.009(3) 0.001(3) -0.010(3)
O114 0.106(3) 0.039(2) 0.132(4) 0.010(2) -0.007(3) 0.004(2)
C115 0.055(3) 0.055(3) 0.069(4) -0.008(3) 0.003(3) 0.000(3)
O115 0.099(3) 0.087(3) 0.089(3) -0.034(3) -0.014(3) -0.008(2)
C124 0.054(3) 0.057(4) 0.054(3) -0.007(3) 0.010(3) 0.004(3)
O124 0.073(3) 0.076(3) 0.092(3) -0.003(2) 0.009(2) 0.034(2)
C125 0.048(3) 0.054(3) 0.061(4) 0.001(3) 0.015(3) 0.014(2)
O125 0.098(3) 0.104(3) 0.051(2) -0.017(2) 0.014(2) 0.023(2)
Fe21 0.0611(5) 0.0421(4) 0.0589(5) 0.0134(4) -0.0039(4) -0.0103(4)
Fe22 0.0461(4) 0.0411(4) 0.0512(4) -0.0016(3) 0.0011(3) 0.0029(3)
S21 0.0481(7) 0.0403(7) 0.0493(7) 0.0009(6) 0.0004(6) -0.0030(6)
S22 0.0454(7) 0.0450(8) 0.0616(8) 0.0097(6) -0.0029(6) -0.0071(6)
S23 0.0507(7) 0.0581(8) 0.0528(8) 0.0074(6) 0.0162(6) 0.0007(6)
C231 0.086(4) 0.087(4) 0.046(3) 0.010(3) 0.003(3) -0.004(3)
C21 0.064(3) 0.043(3) 0.055(3) 0.001(2) 0.012(3) -0.003(2)
C22 0.046(3) 0.054(3) 0.072(3) 0.015(3) 0.017(3) 0.005(2)
C23 0.056(3) 0.042(3) 0.067(3) 0.010(3) 0.018(3) 0.003(2)
C2 0.050(3) 0.032(3) 0.064(3) 0.010(2) 0.024(3) 0.004(2)
C24 0.074(4) 0.057(4) 0.098(4) 0.004(3) 0.037(3) 0.018(3)
C213 0.068(4) 0.073(4) 0.075(4) 0.027(3) 0.008(3) -0.019(3)
O213 0.085(3) 0.126(4) 0.098(3) 0.031(3) 0.031(3) -0.018(3)
C214 0.097(5) 0.056(4) 0.092(5) 0.024(4) -0.032(4) -0.012(4)
O214 0.102(12) 0.048(7) 0.078(10) 0.012(7) -0.003(6) -0.027(8)
O219 0.113(14) 0.056(8) 0.102(14) 0.009(9) -0.014(8) -0.025(9)
C215 0.092(4) 0.047(3) 0.072(4) 0.012(3) -0.011(3) -0.013(3)
O215 0.123(4) 0.073(3) 0.103(3) 0.015(3) -0.040(3) 0.015(3)
C224 0.075(4) 0.060(4) 0.064(4) -0.007(3) -0.001(3) 0.015(3)
O224 0.128(4) 0.087(3) 0.084(3) -0.041(3) -0.013(3) 0.019(3)
C225 0.059(3) 0.044(3) 0.069(4) -0.008(3) 0.003(3) 0.000(3)
O225 0.055(2) 0.077(3) 0.122(3) -0.005(2) 0.005(2) 0.016(2)

loop_
_atom_site_label
_atom_site_type_symbol
_atom_site_fract_x
_atom_site_fract_y
_atom_site_fract_z
_atom_site_U_iso_or_equiv
_atom_site_thermal_displace_type
_atom_site_occupancy
_atom_site_calc_flag
_atom_site_refinement_flags
Fe11 Fe 0.49467(3) 0.31575(6) 0.35568(4) 0.0443(2) Uani 1 d .
Fe12 Fe 0.38836(3) 0.24105(6) 0.40951(4) 0.0443(2) Uani 1 d .
S11 S 0.49925(6) 0.14257(10) 0.42882(7) 0.0455(3) Uani 1 d .
S12 S 0.38566(6) 0.24278(10) 0.27560(7) 0.0457(3) Uani 1 d .
S13 S 0.31794(7) 0.07256(11) 0.40603(8) 0.0564(3) Uani 1 d .
C131 C 0.2270(2) 0.0992(5) 0.3379(4) 0.088(2) Uani 1 d .
H13A H 0.2325(2) 0.1329(33) 0.2874(9) 0.132 Uiso 1 calc R
H13B H 0.1998(8) 0.1555(27) 0.3628(10) 0.132 Uiso 1 calc R
H13C H 0.2000(8) 0.0236(7) 0.3271(19) 0.132 Uiso 1 calc R
C11 C 0.4896(2) 0.0094(4) 0.3626(3) 0.0517(13) Uani 1 d .
H11A H 0.5260(2) 0.0166(4) 0.3307(3) 0.062 Uiso 1 calc R
H11B H 0.5032(2) -0.0619(4) 0.3973(3) 0.062 Uiso 1 calc R
C12 C 0.3919(2) 0.0864(4) 0.2404(3) 0.0478(12) Uani 1 d .
H12A H 0.3435(2) 0.0655(4) 0.2039(3) 0.057 Uiso 1 calc R
H12B H 0.4280(2) 0.0858(4) 0.2078(3) 0.057 Uiso 1 calc R
C13 C 0.3539(2) -0.0435(4) 0.3496(3) 0.0566(13) Uani 1 d .
H13D H 0.3743(2) -0.1082(4) 0.3883(3) 0.068 Uiso 1 calc R
H13E H 0.3110(2) -0.0776(4) 0.3098(3) 0.068 Uiso 1 calc R
C1 C 0.4134(2) -0.0149(4) 0.3034(3) 0.0470(12) Uani 1 d .
C14 C 0.4203(3) -0.1334(4) 0.2564(3) 0.0668(15) Uani 1 d .
H14A H 0.3727(5) -0.1518(16) 0.2188(14) 0.100 Uiso 1 calc R
H14B H 0.4349(17) -0.1994(7) 0.2946(3) 0.100 Uiso 1 calc R
H14C H 0.4574(13) -0.1226(10) 0.2265(15) 0.100 Uiso 1 calc R
C113 C 0.5601(3) 0.2863(4) 0.2961(3) 0.0526(13) Uani 1 d .
O113 O 0.6007(2) 0.2657(3) 0.2575(2) 0.0853(12) Uani 1 d .
C114 C 0.4626(3) 0.4637(5) 0.3161(3) 0.0618(15) Uani 1 d .
O114 O 0.4411(2) 0.5555(3) 0.2905(3) 0.0998(14) Uani 1 d .
C115 C 0.5555(3) 0.3797(5) 0.4457(3) 0.0624(14) Uani 1 d .
O115 O 0.5938(2) 0.4188(4) 0.5043(3) 0.0991(14) Uani 1 d .
C124 C 0.3213(3) 0.3583(5) 0.3874(3) 0.0558(13) Uani 1 d .
O124 O 0.2778(2) 0.4358(3) 0.3718(2) 0.0825(12) Uani 1 d .
C125 C 0.4117(2) 0.2750(4) 0.5152(3) 0.0545(13) Uani 1 d .
O125 O 0.4260(2) 0.3007(4) 0.5839(2) 0.0854(12) Uani 1 d .
Fe21 Fe 0.85783(4) 0.18539(6) 0.49738(4) 0.0578(2) Uani 1 d .
Fe22 Fe 0.91158(3) 0.26913(6) 0.38639(4) 0.0483(2) Uani 1 d .
S21 S 0.92690(6) 0.35697(10) 0.51041(7) 0.0482(3) Uani 1 d .
S22 S 0.78813(6) 0.26587(10) 0.37908(7) 0.0539(3) Uani 1 d .
S23 S 0.90566(7) 0.44301(11) 0.31349(7) 0.0534(3) Uani 1 d .
C231 C 0.8384(3) 0.4211(5) 0.2156(3) 0.076(2) Uani 1 d .
H23A H 0.7929(7) 0.3878(29) 0.2240(3) 0.114 Uiso 1 calc R
H23B H 0.8587(8) 0.3657(25) 0.1830(8) 0.114 Uiso 1 calc R
H23C H 0.8279(15) 0.4980(7) 0.1879(9) 0.114 Uiso 1 calc R
C21 C 0.8668(3) 0.4900(4) 0.5041(3) 0.0547(13) Uani 1 d .
H21A H 0.8369(3) 0.4790(4) 0.5429(3) 0.066 Uiso 1 calc R
H21B H 0.8988(3) 0.5604(4) 0.5221(3) 0.066 Uiso 1 calc R
C22 C 0.7558(2) 0.4195(4) 0.3919(3) 0.0571(13) Uani 1 d .
H22A H 0.7231(2) 0.4449(4) 0.3396(3) 0.069 Uiso 1 calc R
H22B H 0.7252(2) 0.4152(4) 0.4304(3) 0.069 Uiso 1 calc R
C23 C 0.8562(2) 0.5554(4) 0.3583(3) 0.0547(13) Uani 1 d .
H23D H 0.8926(2) 0.6168(4) 0.3839(3) 0.066 Uiso 1 calc R
H23E H 0.8204(2) 0.5951(4) 0.3133(3) 0.066 Uiso 1 calc R
C2 C 0.8138(2) 0.5200(4) 0.4210(3) 0.0470(12) Uani 1 d .
C24 C 0.7701(3) 0.6368(4) 0.4327(3) 0.074(2) Uani 1 d .
H24A H 0.7350(13) 0.6578(17) 0.3817(6) 0.110 Uiso 1 calc R
H24B H 0.8048(3) 0.7028(9) 0.4502(20) 0.110 Uiso 1 calc R
H24C H 0.7434(15) 0.6220(10) 0.4734(15) 0.110 Uiso 1 calc R
C213 C 0.7932(3) 0.2155(5) 0.5578(4) 0.074(2) Uani 1 d .
O213 O 0.7497(2) 0.2423(4) 0.5917(3) 0.1017(15) Uani 1 d .
C214 C 0.8277(4) 0.0397(5) 0.4566(4) 0.092(2) Uani 1 d .
O214 O 0.7972(11) -0.0544(21) 0.4430(12) 0.081(5) Uani 0.50 d P
O219 O 0.8226(12) -0.0536(22) 0.4148(12) 0.098(6) Uani 0.50 d P
C215 C 0.9353(3) 0.1187(5) 0.5711(3) 0.077(2) Uani 1 d .
O215 O 0.9856(2) 0.0774(4) 0.6172(3) 0.113(2) Uani 1 d .
C224 C 0.8944(3) 0.1566(5) 0.3085(3) 0.070(2) Uani 1 d .
O224 O 0.8841(2) 0.0821(4) 0.2594(2) 0.107(2) Uani 1 d .
C225 C 1.0077(3) 0.2303(4) 0.4126(3) 0.0603(14) Uani 1 d .
O225 O 1.0696(2) 0.2014(3) 0.4295(2) 0.0883(12) Uani 1 d .

loop_
_atom_type_symbol
_atom_type_description
_atom_type_scat_dispersion_real
_atom_type_scat_dispersion_imag
_atom_type_scat_source
C C 0.0033 0.0016 'International Tables Vol C Tables 4.2.6.8 and 6.1.1.4'
H H 0.0000 0.0000 'International Tables Vol C Tables 4.2.6.8 and 6.1.1.4'
Fe Fe 0.3463 0.8444 'International Tables Vol C Tables 4.2.6.8 and 6.1.1.4'
O O 0.0106 0.0060 'International Tables Vol C Tables 4.2.6.8 and 6.1.1.4'
S S 0.1246 0.1234 'International Tables Vol C Tables 4.2.6.8 and 6.1.1.4'

loop_
_geom_angle_atom_site_label_1
_geom_angle_atom_site_label_2
_geom_angle_atom_site_label_3
_geom_angle
C115 Fe11 C114 92.0(2)
C115 Fe11 C113 100.6(2)
C114 Fe11 C113 99.1(2)
C115 Fe11 S11 86.5(2)
C114 Fe11 S11 157.9(2)
C113 Fe11 S11 102.9(2)
C115 Fe11 S12 156.2(2)
C114 Fe11 S12 86.65(15)
C113 Fe11 S12 103.06(14)
S11 Fe11 S12 85.94(4)
C115 Fe11 Fe12 101.3(2)
C114 Fe11 Fe12 102.5(2)
C113 Fe11 Fe12 148.43(15)
S11 Fe11 Fe12 56.38(3)
S12 Fe11 Fe12 56.09(4)
C124 Fe12 C125 91.8(2)
C124 Fe12 S13 103.0(2)
C125 Fe12 S13 100.7(2)
C124 Fe12 S12 87.3(2)
C125 Fe12 S12 162.1(2)
S13 Fe12 S12 96.95(5)
C124 Fe12 S11 160.3(2)
C125 Fe12 S11 89.09(14)
S13 Fe12 S11 96.14(5)
S12 Fe12 S11 85.91(5)
C124 Fe12 Fe11 105.1(2)
C125 Fe12 Fe11 107.0(2)
S13 Fe12 Fe11 139.49(4)
S12 Fe12 Fe11 56.27(4)
S11 Fe12 Fe11 56.13(4)
C11 S11 Fe11 110.8(2)
C11 S11 Fe12 110.83(14)
Fe11 S11 Fe12 67.49(4)
C12 S12 Fe12 109.44(14)
C12 S12 Fe11 113.91(15)
Fe12 S12 Fe11 67.64(4)
C131 S13 C13 100.8(2)
C131 S13 Fe12 108.7(2)
C13 S13 Fe12 107.45(15)
S13 C131 H13A 109.5(2)
S13 C131 H13B 109.5(2)
H13A C131 H13B 109.5
S13 C131 H13C 109.5(2)
H13A C131 H13C 109.5
H13B C131 H13C 109.5
C1 C11 S11 118.0(3)
C1 C11 H11A 107.8(2)
S11 C11 H11A 107.81(15)
C1 C11 H11B 107.8(2)
S11 C11 H11B 107.81(15)
H11A C11 H11B 107.1
C1 C12 S12 119.0(3)
C1 C12 H12A 107.6(2)
S12 C12 H12A 107.57(14)
C1 C12 H12B 107.6(2)
S12 C12 H12B 107.57(14)
H12A C12 H12B 107.0
C1 C13 S13 122.1(3)
C1 C13 H13D 106.8(2)
S13 C13 H13D 106.8(2)
C1 C13 H13E 106.8(2)
S13 C13 H13E 106.80(15)
H13D C13 H13E 106.6
C12 C1 C11 111.1(4)
C12 C1 C13 114.6(4)
C11 C1 C13 111.3(4)
C12 C1 C14 107.2(4)
C11 C1 C14 107.4(4)
C13 C1 C14 104.8(3)
C1 C14 H14A 109.5(2)
C1 C14 H14B 109.5(3)
H14A C14 H14B 109.5
C1 C14 H14C 109.5(2)
H14A C14 H14C 109.5
H14B C14 H14C 109.5
O113 C113 Fe11 178.6(4)
O114 C114 Fe11 178.7(5)
O115 C115 Fe11 178.5(5)
O124 C124 Fe12 178.7(5)
O125 C125 Fe12 177.9(4)
C214 Fe21 C215 90.8(2)
C214 Fe21 C213 101.5(3)
C215 Fe21 C213 102.1(3)
C214 Fe21 S21 154.7(3)
C215 Fe21 S21 86.8(2)
C213 Fe21 S21 103.6(2)
C214 Fe21 S22 87.7(2)
C215 Fe21 S22 160.7(2)
C213 Fe21 S22 97.1(2)
S21 Fe21 S22 86.34(5)
C214 Fe21 Fe22 100.6(3)
C215 Fe21 Fe22 105.6(2)
C213 Fe21 Fe22 144.1(2)
S21 Fe21 Fe22 56.18(4)
S22 Fe21 Fe22 55.99(4)
C225 Fe22 C224 89.4(2)
C225 Fe22 S22 161.3(2)
C224 Fe22 S22 88.2(2)
C225 Fe22 S21 89.9(2)
C224 Fe22 S21 160.4(2)
S22 Fe22 S21 86.28(5)
C225 Fe22 S23 104.0(2)
C224 Fe22 S23 102.1(2)
S22 Fe22 S23 94.63(5)
S21 Fe22 S23 97.08(5)
C225 Fe22 Fe21 107.0(2)
C224 Fe22 Fe21 105.8(2)
S22 Fe22 Fe21 56.10(4)
S21 Fe22 Fe21 55.96(4)
S23 Fe22 Fe21 138.04(5)
C21 S21 Fe21 110.1(2)
C21 S21 Fe22 111.26(15)
Fe21 S21 Fe22 67.86(4)
C22 S22 Fe22 109.76(14)
C22 S22 Fe21 112.7(2)
Fe22 S22 Fe21 67.91(4)
C231 S23 C23 100.0(2)
C231 S23 Fe22 108.1(2)
C23 S23 Fe22 107.61(15)
S23 C231 H23A 109.5(2)
S23 C231 H23B 109.5(2)
H23A C231 H23B 109.5
S23 C231 H23C 109.5(2)
H23A C231 H23C 109.5
H23B C231 H23C 109.5
C2 C21 S21 117.5(3)
C2 C21 H21A 107.9(2)
S21 C21 H21A 107.9(2)
C2 C21 H21B 107.9(2)
S21 C21 H21B 107.93(14)
H21A C21 H21B 107.2
C2 C22 S22 118.9(3)
C2 C22 H22A 107.6(2)
S22 C22 H22A 107.6(2)
C2 C22 H22B 107.6(3)
S22 C22 H22B 107.60(15)
H22A C22 H22B 107.0
C2 C23 S23 121.7(3)
C2 C23 H23D 106.9(2)
S23 C23 H23D 106.91(15)
C2 C23 H23E 106.9(2)
S23 C23 H23E 106.91(15)
H23D C23 H23E 106.7
C21 C2 C23 111.9(4)
C21 C2 C22 111.6(4)
C23 C2 C22 113.9(4)
C21 C2 C24 106.9(4)
C23 C2 C24 104.9(3)
C22 C2 C24 107.0(4)
C2 C24 H24A 109.5(3)
C2 C24 H24B 109.5(2)
H24A C24 H24B 109.5
C2 C24 H24C 109.5(2)
H24A C24 H24C 109.5
H24B C24 H24C 109.5
O213 C213 Fe21 174.3(5)
O214 C214 O219 36.4(10)
O214 C214 Fe21 163.5(11)
O219 C214 Fe21 160.1(11)
O219 O214 C214 76.4(30)
O214 O219 C214 67.1(32)
O215 C215 Fe21 178.6(6)
O224 C224 Fe22 178.5(5)
O225 C225 Fe22 177.9(4)

loop_
_geom_bond_atom_site_label_1
_geom_bond_atom_site_label_2
_geom_bond_distance
Fe11 C115 1.779(5)
Fe11 C114 1.795(6)
Fe11 C113 1.795(5)
Fe11 S11 2.2549(13)
Fe11 S12 2.2560(12)
Fe11 Fe12 2.5086(9)
Fe12 C124 1.755(5)
Fe12 C125 1.764(5)
Fe12 S13 2.2508(14)
Fe12 S12 2.2512(13)
Fe12 S11 2.2614(12)
S11 C11 1.820(4)
S12 C12 1.828(4)
S13 C131 1.792(5)
S13 C13 1.817(4)
C131 H13A 0.96
C131 H13B 0.96
C131 H13C 0.96
C11 C1 1.519(6)
C11 H11A 0.97
C11 H11B 0.97
C12 C1 1.517(6)
C12 H12A 0.97
C12 H12B 0.97
C13 C1 1.539(6)
C13 H13D 0.97
C13 H13E 0.97
C1 C14 1.546(6)
C14 H14A 0.96
C14 H14B 0.96
C14 H14C 0.96
C113 O113 1.138(5)
C114 O114 1.125(5)
C115 O115 1.139(5)
C124 O124 1.152(5)
C125 O125 1.155(5)
Fe21 C214 1.770(6)
Fe21 C215 1.787(6)
Fe21 C213 1.794(7)
Fe21 S21 2.2506(13)
Fe21 S22 2.2537(13)
Fe21 Fe22 2.5158(10)
Fe22 C225 1.765(5)
Fe22 C224 1.772(6)
Fe22 S22 2.2505(14)
Fe22 S21 2.2563(13)
Fe22 S23 2.2567(14)
S21 C21 1.818(4)
S22 C22 1.819(4)
S23 C231 1.804(4)
S23 C23 1.814(4)
C231 H23A 0.96
C231 H23B 0.96
C231 H23C 0.96
C21 C2 1.522(6)
C21 H21A 0.97
C21 H21B 0.97
C22 C2 1.524(6)
C22 H22A 0.97
C22 H22B 0.97
C23 C2 1.524(6)
C23 H23D 0.97
C23 H23E 0.97
C2 C24 1.554(6)
C24 H24A 0.96
C24 H24B 0.96
C24 H24C 0.96
C213 O213 1.142(6)
C214 O214 1.17(2)
C214 O219 1.23(2)
O214 O219 0.75(2)
C215 O215 1.138(5)
C224 O224 1.144(5)
C225 O225 1.148(5)
